data_7244915
loop_
_publ_author_name
'Huang, Xia-Lu'
'Chen, Yi-Qing'
'Wen, Ge-Hua'
'Bao, Song-Song'
'Zheng, Li-Min'

_publ_section_title
;
 Hydrated metal ions as weak Br\/onsted acids show promoting effects on
 proton conduction
;
_journal_name_full CrystEngComm
_journal_paper_doi 10.1039/D2CE00430E
_journal_year 2022
_chemical_absolute_configuration unk
_chemical_formula_moiety 'C9 H21 Co2 N3 O10 P3, 2(H2 O)'
_chemical_formula_sum 'C9 H25 Co2 N3 O12 P3'
_chemical_formula_weight 578.09
_space_group_crystal_system orthorhombic
_space_group_IT_number 29
_space_group_name_Hall 'P 2c -2ac'
_space_group_name_H-M_alt 'P c a 21'
_atom_sites_solution_hydrogens mixed
_audit_creation_method SHELXL-2014/7
_audit_update_record
;
2022-03-15 deposited with the CCDC.	2022-04-26 downloaded from the CCDC.
;
_cell_angle_alpha 90
_cell_angle_beta 90
_cell_angle_gamma 90
_cell_formula_units_Z 4
_cell_length_a 20.346(6)
_cell_length_b 7.738(2)
_cell_length_c 11.322(4)
_cell_measurement_reflns_used 3706
_cell_measurement_temperature 296(2)
_cell_measurement_theta_max 27.792
_cell_measurement_theta_min 2.632
_cell_volume 1782.5(9)
_computing_cell_refinement 'APEX 3'
_computing_data_collection 'APEX 3'
_computing_data_reduction "'APEX 3"
_computing_molecular_graphics SHELXTL
_computing_publication_material SHELXTL
_computing_structure_refinement 'SHELXL-2018/3 (Sheldrick, 2018)'
_computing_structure_solution 'SHELXT 2014/5 (Sheldrick, 2014)'
_diffrn_ambient_temperature 296(2)
_diffrn_detector_area_resol_mean 4K
_diffrn_measured_fraction_theta_full 0.999
_diffrn_measured_fraction_theta_max 0.991
_diffrn_measurement_device_type 'Bruker APEX DUO'
_diffrn_measurement_method CCD
_diffrn_radiation_type MoK\a
_diffrn_radiation_wavelength 0.71073
_diffrn_reflns_av_R_equivalents 0.0848
_diffrn_reflns_av_unetI/netI 0.0810
_diffrn_reflns_Laue_measured_fraction_full 0.999
_diffrn_reflns_Laue_measured_fraction_max 0.991
_diffrn_reflns_limit_h_max 22
_diffrn_reflns_limit_h_min -26
_diffrn_reflns_limit_k_max 10
_diffrn_reflns_limit_k_min -10
_diffrn_reflns_limit_l_max 14
_diffrn_reflns_limit_l_min -14
_diffrn_reflns_number 15926
_diffrn_reflns_point_group_measured_fraction_full 0.994
_diffrn_reflns_point_group_measured_fraction_max 0.981
_diffrn_reflns_theta_full 25.242
_diffrn_reflns_theta_max 27.938
_diffrn_reflns_theta_min 2.002
_exptl_absorpt_coefficient_mu 2.203
_exptl_absorpt_correction_T_max 0.7456
_exptl_absorpt_correction_T_min 0.6323
_exptl_absorpt_correction_type multi-scan
_exptl_absorpt_process_details
;
 SADABS 2016/2: Krause, L., Herbst-Irmer, R., Sheldrick G.M. & Stalke D.,
 J. Appl. Cryst. 48 (2015) 3-10
;
_exptl_crystal_colour blue
_exptl_crystal_density_diffrn 2.154
_exptl_crystal_description rod-like
_exptl_crystal_F_000 1180
_exptl_crystal_size_max 0.200
_exptl_crystal_size_mid 0.150
_exptl_crystal_size_min 0.100
_refine_diff_density_max 0.578
_refine_diff_density_min -0.627
_refine_diff_density_rms 0.118
_refine_ls_abs_structure_details
;
 Flack x determined using 1345 quotients [(I+)-(I-)]/[(I+)+(I-)]
 (Parsons, Flack and Wagner, Acta Cryst. B69 (2013) 249-259).
;
_refine_ls_abs_structure_Flack 0.029(16)
_refine_ls_extinction_method none
_refine_ls_goodness_of_fit_ref 1.047
_refine_ls_hydrogen_treatment constr
_refine_ls_matrix_type full
_refine_ls_number_parameters 262
_refine_ls_number_reflns 4191
_refine_ls_number_restraints 19
_refine_ls_restrained_S_all 1.047
_refine_ls_R_factor_all 0.0636
_refine_ls_R_factor_gt 0.0484
_refine_ls_shift/su_max 0.001
_refine_ls_shift/su_mean 0.000
_refine_ls_structure_factor_coef Fsqd
_refine_ls_weighting_details 'w=1/[\s^2^(Fo^2^)+(0.0368P)^2^+1.7774P] where P=(Fo^2^+2Fc^2^)/3'
_refine_ls_weighting_scheme calc
_refine_ls_wR_factor_gt 0.1021
_refine_ls_wR_factor_ref 0.1084
_reflns_Friedel_coverage 0.884
_reflns_Friedel_fraction_full 0.988
_reflns_Friedel_fraction_max 0.970
_reflns_number_gt 3523
_reflns_number_total 4191
_reflns_threshold_expression 'I > 2\s(I)'
_cod_data_source_file d2ce00430e2.cif
_cod_data_source_block 2
_cod_original_cell_volume 1782.6(9)
_cod_database_code 7244915
_shelx_shelxl_version_number 2014/7
_shelx_space_group_comment
;
The symmetry employed for this shelxl refinement is uniquely defined
by the following loop, which should always be used as a source of
symmetry information in preference to the above space-group names.
They are only intended as comments.
;
_shelx_estimated_absorpt_t_min 0.667
_shelx_estimated_absorpt_t_max 0.810

loop_
_space_group_symop_operation_xyz
'x, y, z'
'-x, -y, z+1/2'
'x+1/2, -y, z'
'-x+1/2, y, z+1/2'

loop_
_atom_site_label
_atom_site_type_symbol
_atom_site_fract_x
_atom_site_fract_y
_atom_site_fract_z
_atom_site_U_iso_or_equiv
_atom_site_adp_type
_atom_site_occupancy
_atom_site_site_symmetry_order
_atom_site_calc_flag
_atom_site_refinement_flags_posn
_atom_site_refinement_flags_adp
_atom_site_refinement_flags_occupancy
_atom_site_disorder_assembly
_atom_site_disorder_group
Co1 Co 0.88111(5) 0.65328(12) 0.38447(11) 0.0142(2) Uani 1 1 d . . . . .
Co2 Co 0.70437(5) 0.24334(14) 0.63623(11) 0.0165(2) Uani 1 1 d . . . . .
P1 P 0.77248(9) 0.3985(2) 0.3882(2) 0.0144(4) Uani 1 1 d . . . . .
P2 P 1.00956(9) 0.4785(3) 0.3947(2) 0.0195(4) Uani 1 1 d . . . . .
P3 P 0.87015(11) 0.8720(3) 0.1682(2) 0.0209(5) Uani 1 1 d . . . . .
C1 C 0.8062(4) 0.6983(11) 0.5900(8) 0.0210(18) Uani 1 1 d . . . . .
H1A H 0.7650 0.6544 0.6210 0.025 Uiso 1 1 calc R U . . .
H1B H 0.8150 0.8087 0.6273 0.025 Uiso 1 1 calc R U . . .
C2 C 0.8615(4) 0.5718(11) 0.6195(8) 0.0218(18) Uani 1 1 d . . . . .
H2A H 0.8742 0.5838 0.7016 0.026 Uiso 1 1 calc R U . . .
H2B H 0.8470 0.4539 0.6065 0.026 Uiso 1 1 calc R U . . .
C3 C 0.9537(4) 0.7749(11) 0.5801(8) 0.0238(19) Uani 1 1 d . . . . .
H3A H 0.9939 0.7439 0.6210 0.029 Uiso 1 1 calc R U . . .
H3B H 0.9261 0.8383 0.6347 0.029 Uiso 1 1 calc R U . . .
C4 C 0.9699(4) 0.8884(10) 0.4746(8) 0.0223(19) Uani 1 1 d . . . . .
H4A H 0.9803 1.0047 0.5007 0.027 Uiso 1 1 calc R U . . .
H4B H 1.0077 0.8425 0.4327 0.027 Uiso 1 1 calc R U . . .
C5 C 0.8573(4) 1.0016(10) 0.4497(9) 0.0228(17) Uani 1 1 d . U . . .
H5A H 0.8658 1.0197 0.5331 0.027 Uiso 1 1 calc R U . . .
H5B H 0.8563 1.1135 0.4111 0.027 Uiso 1 1 calc R U . . .
C6 C 0.7917(4) 0.9114(9) 0.4337(9) 0.0222(16) Uani 1 1 d . U . . .
H6A H 0.7593 0.9612 0.4866 0.027 Uiso 1 1 calc R U . . .
H6B H 0.7763 0.9260 0.3532 0.027 Uiso 1 1 calc R U . . .
C7 C 0.7452(4) 0.6198(9) 0.4107(7) 0.0147(17) Uani 1 1 d . . . . .
H7A H 0.7312 0.6693 0.3361 0.018 Uiso 1 1 calc R U . . .
H7B H 0.7081 0.6216 0.4646 0.018 Uiso 1 1 calc R U . . .
C8 C 0.9646(4) 0.4633(10) 0.5321(8) 0.0206(18) Uani 1 1 d . . . . .
H8A H 0.9402 0.3558 0.5346 0.025 Uiso 1 1 calc R U . . .
H8B H 0.9950 0.4648 0.5981 0.025 Uiso 1 1 calc R U . . .
C9 C 0.9300(4) 0.9506(12) 0.2740(9) 0.027(2) Uani 1 1 d . . . . .
H9A H 0.9733 0.9074 0.2536 0.033 Uiso 1 1 calc R U . . .
H9B H 0.9314 1.0759 0.2719 0.033 Uiso 1 1 calc R U . . .
N1 N 0.8003(3) 0.7228(8) 0.4605(6) 0.0160(14) Uani 1 1 d . U . . .
N2 N 0.9186(3) 0.6126(9) 0.5407(6) 0.0180(15) Uani 1 1 d . . . . .
N3 N 0.9118(3) 0.8909(8) 0.3962(8) 0.0213(14) Uani 1 1 d . U . . .
O1 O 0.8471(2) 0.4211(6) 0.3790(6) 0.0158(11) Uani 1 1 d . . . . .
O2 O 0.7524(3) 0.2874(8) 0.4918(6) 0.0228(15) Uani 1 1 d . . . . .
O3 O 0.7452(3) 0.3310(8) 0.2733(6) 0.0195(14) Uani 1 1 d . . . . .
O4 O 0.9629(3) 0.5776(8) 0.3146(5) 0.0204(13) Uani 1 1 d . . . . .
O5 O 1.0151(4) 0.2913(8) 0.3472(7) 0.042(2) Uani 1 1 d . . . . .
H5C H 1.0535 0.2594 0.3509 0.063 Uiso 1 1 calc R U . . .
O6 O 1.0755(3) 0.5614(8) 0.4083(6) 0.0290(16) Uani 1 1 d . . . . .
O7 O 0.8462(3) 0.7037(7) 0.2291(5) 0.0186(13) Uani 1 1 d . . . . .
O8 O 0.8136(3) 1.0010(7) 0.1612(6) 0.0273(15) Uani 1 1 d . . . . .
O9 O 0.9036(4) 0.8419(9) 0.0532(7) 0.0350(17) Uani 1 1 d . . . . .
O1W O 0.6236(3) 0.3829(8) 0.6200(6) 0.0347(17) Uani 1 1 d . . . . .
H1WA H 0.6169 0.3784 0.5415 0.052 Uiso 1 1 d R U . . .
H1WB H 0.6142 0.4872 0.6508 0.052 Uiso 1 1 d R U . . .
O2W O 0.8807(5) 0.8695(13) 0.8421(9) 0.068(3) Uani 1 1 d . . . . .
H2WA H 0.8696 0.8931 0.9174 0.102 Uiso 1 1 d R U . . .
H2WB H 0.8667 0.9518 0.7919 0.102 Uiso 1 1 d R U . . .
O3W O 0.6192(4) 0.1845(12) 0.2505(9) 0.063(3) Uani 1 1 d . . . . .
H3WA H 0.6625 0.2064 0.2439 0.095 Uiso 1 1 d R U . . .
H3WB H 0.5996 0.2504 0.3059 0.095 Uiso 1 1 d R U . . .

loop_
_atom_site_aniso_label
_atom_site_aniso_U_11
_atom_site_aniso_U_22
_atom_site_aniso_U_33
_atom_site_aniso_U_23
_atom_site_aniso_U_13
_atom_site_aniso_U_12
Co1 0.0145(5) 0.0101(4) 0.0179(5) -0.0003(5) -0.0004(5) 0.0000(3)
Co2 0.0192(5) 0.0154(5) 0.0149(5) 0.0009(5) 0.0007(5) -0.0018(4)
P1 0.0164(9) 0.0122(8) 0.0145(10) -0.0001(10) 0.0019(10) -0.0005(6)
P2 0.0164(10) 0.0186(9) 0.0237(12) 0.0020(10) 0.0020(10) 0.0025(7)
P3 0.0217(12) 0.0147(10) 0.0265(13) 0.0074(9) -0.0015(9) -0.0021(8)
C1 0.024(5) 0.017(4) 0.023(5) -0.003(3) 0.003(4) 0.004(3)
C2 0.020(4) 0.030(5) 0.015(5) -0.002(4) 0.003(3) 0.003(3)
C3 0.023(5) 0.024(4) 0.025(5) -0.004(4) -0.005(4) -0.003(4)
C4 0.028(5) 0.016(4) 0.022(5) -0.003(4) -0.005(4) -0.007(3)
C5 0.022(4) 0.008(3) 0.038(4) -0.004(3) 0.000(3) 0.003(3)
C6 0.024(4) 0.006(3) 0.037(4) -0.001(3) -0.001(3) 0.004(3)
C7 0.012(4) 0.014(3) 0.018(5) -0.005(3) -0.002(3) 0.001(3)
C8 0.026(5) 0.016(4) 0.020(5) 0.006(3) -0.002(4) -0.001(3)
C9 0.021(5) 0.021(5) 0.039(6) 0.008(4) -0.003(4) -0.009(4)
N1 0.018(3) 0.009(3) 0.021(4) -0.001(3) 0.001(3) 0.004(2)
N2 0.022(4) 0.018(3) 0.014(4) -0.004(3) 0.000(3) -0.002(3)
N3 0.015(3) 0.013(3) 0.035(4) -0.003(3) 0.000(3) 0.001(2)
O1 0.012(3) 0.011(2) 0.024(3) 0.002(3) 0.004(3) 0.0005(18)
O2 0.032(4) 0.012(3) 0.025(4) 0.004(3) 0.006(3) 0.002(2)
O3 0.018(3) 0.020(3) 0.021(4) -0.003(3) 0.002(2) -0.001(2)
O4 0.019(3) 0.028(3) 0.015(3) 0.001(3) 0.002(2) 0.003(2)
O5 0.048(4) 0.019(3) 0.058(6) -0.010(3) 0.021(4) 0.001(3)
O6 0.022(3) 0.031(3) 0.034(5) 0.010(3) -0.003(3) -0.001(2)
O7 0.024(3) 0.011(3) 0.021(3) 0.005(2) -0.006(2) -0.001(2)
O8 0.030(4) 0.018(3) 0.033(4) 0.006(3) -0.009(3) 0.006(2)
O9 0.039(4) 0.035(4) 0.031(4) 0.008(3) 0.010(3) 0.003(3)
O1W 0.034(4) 0.043(4) 0.027(4) -0.018(3) -0.008(3) 0.019(3)
O2W 0.078(7) 0.080(7) 0.046(6) 0.007(5) 0.004(5) 0.004(5)
O3W 0.054(6) 0.071(6) 0.065(7) -0.010(5) 0.008(5) -0.015(5)

loop_
_atom_type_symbol
_atom_type_description
_atom_type_scat_dispersion_real
_atom_type_scat_dispersion_imag
_atom_type_scat_source
C C 0.0033 0.0016 'International Tables Vol C Tables 4.2.6.8 and 6.1.1.4'
H H 0.0000 0.0000 'International Tables Vol C Tables 4.2.6.8 and 6.1.1.4'
N N 0.0061 0.0033 'International Tables Vol C Tables 4.2.6.8 and 6.1.1.4'
O O 0.0106 0.0060 'International Tables Vol C Tables 4.2.6.8 and 6.1.1.4'
P P 0.1023 0.0942 'International Tables Vol C Tables 4.2.6.8 and 6.1.1.4'
Co Co 0.3494 0.9721 'International Tables Vol C Tables 4.2.6.8 and 6.1.1.4'

loop_
_geom_angle_atom_site_label_1
_geom_angle_atom_site_label_2
_geom_angle_atom_site_label_3
_geom_angle
_geom_angle_site_symmetry_1
_geom_angle_site_symmetry_3
_geom_angle_publ_flag
O1 Co1 N1 88.2(3) . . ?
O1 Co1 O4 90.8(2) . . ?
N1 Co1 O4 177.4(3) . . ?
O1 Co1 O7 91.5(3) . . ?
N1 Co1 O7 92.1(3) . . ?
O4 Co1 O7 90.3(3) . . ?
O1 Co1 N3 176.9(3) . . ?
N1 Co1 N3 88.8(3) . . ?
O4 Co1 N3 92.2(3) . . ?
O7 Co1 N3 89.4(3) . . ?
O1 Co1 N2 91.1(3) . . ?
N1 Co1 N2 88.5(3) . . ?
O4 Co1 N2 89.2(3) . . ?
O7 Co1 N2 177.3(3) . . ?
N3 Co1 N2 88.0(3) . . ?
O8 Co2 O2 113.0(3) 4_645 . ?
O8 Co2 O1W 112.8(3) 4_645 . ?
O2 Co2 O1W 104.2(3) . . ?
O8 Co2 O3 108.4(3) 4_645 4_655 ?
O2 Co2 O3 109.9(3) . 4_655 ?
O1W Co2 O3 108.5(3) . 4_655 ?
O3 P1 O2 111.9(3) . . ?
O3 P1 O1 110.2(4) . . ?
O2 P1 O1 112.7(4) . . ?
O3 P1 C7 109.6(4) . . ?
O2 P1 C7 110.2(4) . . ?
O1 P1 C7 101.8(3) . . ?
O6 P2 O4 113.9(4) . . ?
O6 P2 O5 111.8(4) . . ?
O4 P2 O5 108.1(4) . . ?
O6 P2 C8 113.1(4) . . ?
O4 P2 C8 103.3(4) . . ?
O5 P2 C8 106.0(4) . . ?
O9 P3 O8 113.7(4) . . ?
O9 P3 O7 113.6(4) . . ?
O8 P3 O7 109.6(4) . . ?
O9 P3 C9 108.9(4) . . ?
O8 P3 C9 108.8(4) . . ?
O7 P3 C9 101.5(4) . . ?
N1 C1 C2 110.9(7) . . ?
N1 C1 H1A 109.5 . . ?
C2 C1 H1A 109.5 . . ?
N1 C1 H1B 109.5 . . ?
C2 C1 H1B 109.5 . . ?
H1A C1 H1B 108.0 . . ?
N2 C2 C1 107.8(7) . . ?
N2 C2 H2A 110.1 . . ?
C1 C2 H2A 110.1 . . ?
N2 C2 H2B 110.1 . . ?
C1 C2 H2B 110.1 . . ?
H2A C2 H2B 108.5 . . ?
N2 C3 C4 110.5(7) . . ?
N2 C3 H3A 109.5 . . ?
C4 C3 H3A 109.5 . . ?
N2 C3 H3B 109.5 . . ?
C4 C3 H3B 109.5 . . ?
H3A C3 H3B 108.1 . . ?
N3 C4 C3 107.8(7) . . ?
N3 C4 H4A 110.1 . . ?
C3 C4 H4A 110.1 . . ?
N3 C4 H4B 110.1 . . ?
C3 C4 H4B 110.1 . . ?
H4A C4 H4B 108.5 . . ?
C6 C5 N3 109.5(6) . . ?
C6 C5 H5A 109.8 . . ?
N3 C5 H5A 109.8 . . ?
C6 C5 H5B 109.8 . . ?
N3 C5 H5B 109.8 . . ?
H5A C5 H5B 108.2 . . ?
N1 C6 C5 108.7(6) . . ?
N1 C6 H6A 110.0 . . ?
C5 C6 H6A 110.0 . . ?
N1 C6 H6B 110.0 . . ?
C5 C6 H6B 110.0 . . ?
H6A C6 H6B 108.3 . . ?
N1 C7 P1 109.1(5) . . ?
N1 C7 H7A 109.9 . . ?
P1 C7 H7A 109.9 . . ?
N1 C7 H7B 109.9 . . ?
P1 C7 H7B 109.9 . . ?
H7A C7 H7B 108.3 . . ?
N2 C8 P2 108.9(5) . . ?
N2 C8 H8A 109.9 . . ?
P2 C8 H8A 109.9 . . ?
N2 C8 H8B 109.9 . . ?
P2 C8 H8B 109.9 . . ?
H8A C8 H8B 108.3 . . ?
N3 C9 P3 109.8(6) . . ?
N3 C9 H9A 109.7 . . ?
P3 C9 H9A 109.7 . . ?
N3 C9 H9B 109.7 . . ?
P3 C9 H9B 109.7 . . ?
H9A C9 H9B 108.2 . . ?
C1 N1 C7 111.6(7) . . ?
C1 N1 C6 109.5(6) . . ?
C7 N1 C6 110.9(6) . . ?
C1 N1 Co1 109.6(5) . . ?
C7 N1 Co1 108.9(5) . . ?
C6 N1 Co1 106.3(5) . . ?
C8 N2 C2 111.3(6) . . ?
C8 N2 C3 111.5(7) . . ?
C2 N2 C3 111.4(7) . . ?
C8 N2 Co1 108.1(5) . . ?
C2 N2 Co1 105.7(5) . . ?
C3 N2 Co1 108.6(5) . . ?
C4 N3 C9 111.0(6) . . ?
C4 N3 C5 110.5(7) . . ?
C9 N3 C5 111.8(7) . . ?
C4 N3 Co1 106.6(5) . . ?
C9 N3 Co1 107.9(6) . . ?
C5 N3 Co1 109.0(5) . . ?
P1 O1 Co1 117.4(3) . . ?
P1 O2 Co2 153.2(4) . . ?
P1 O3 Co2 127.2(4) . 4_654 ?
P2 O4 Co1 116.5(4) . . ?
P2 O5 H5C 109.5 . . ?
P3 O7 Co1 117.2(3) . . ?
P3 O8 Co2 141.8(4) . 4_664 ?
Co2 O1W H1WA 101.3 . . ?
Co2 O1W H1WB 129.2 . . ?
H1WA O1W H1WB 112.7 . . ?
H2WA O2W H2WB 112.0 . . ?
H3WA O3W H3WB 112.5 . . ?

loop_
_geom_bond_atom_site_label_1
_geom_bond_atom_site_label_2
_geom_bond_distance
_geom_bond_site_symmetry_2
_geom_bond_publ_flag
Co1 O1 1.926(5) . ?
Co1 N1 1.932(7) . ?
Co1 O4 1.934(6) . ?
Co1 O7 1.937(6) . ?
Co1 N3 1.946(6) . ?
Co1 N2 1.952(7) . ?
Co2 O8 1.932(6) 4_645 ?
Co2 O2 1.936(6) . ?
Co2 O1W 1.975(6) . ?
Co2 O3 1.980(6) 4_655 ?
P1 O3 1.507(7) . ?
P1 O2 1.511(7) . ?
P1 O1 1.533(5) . ?
P1 C7 1.817(7) . ?
P2 O6 1.495(6) . ?
P2 O4 1.520(6) . ?
P2 O5 1.550(6) . ?
P2 C8 1.808(9) . ?
P3 O9 1.488(8) . ?
P3 O8 1.524(6) . ?
P3 O7 1.552(6) . ?
P3 C9 1.814(9) . ?
C1 N1 1.483(12) . ?
C1 C2 1.528(11) . ?
C1 H1A 0.9700 . ?
C1 H1B 0.9700 . ?
C2 N2 1.498(11) . ?
C2 H2A 0.9700 . ?
C2 H2B 0.9700 . ?
C3 N2 1.512(10) . ?
C3 C4 1.519(13) . ?
C3 H3A 0.9700 . ?
C3 H3B 0.9700 . ?
C4 N3 1.480(11) . ?
C4 H4A 0.9700 . ?
C4 H4B 0.9700 . ?
C5 C6 1.517(11) . ?
C5 N3 1.526(10) . ?
C5 H5A 0.9700 . ?
C5 H5B 0.9700 . ?
C6 N1 1.501(9) . ?
C6 H6A 0.9700 . ?
C6 H6B 0.9700 . ?
C7 N1 1.487(10) . ?
C7 H7A 0.9700 . ?
C7 H7B 0.9700 . ?
C8 N2 1.490(10) . ?
C8 H8A 0.9700 . ?
C8 H8B 0.9700 . ?
C9 N3 1.505(13) . ?
C9 H9A 0.9700 . ?
C9 H9B 0.9700 . ?
O3 Co2 1.980(6) 4_654 ?
O5 H5C 0.8200 . ?
O8 Co2 1.932(6) 4_664 ?
O1W H1WA 0.9001 . ?
O1W H1WB 0.9000 . ?
O2W H2WA 0.9004 . ?
O2W H2WB 0.9001 . ?
O3W H3WA 0.9001 . ?
O3W H3WB 0.9002 . ?

loop_
_geom_hbond_atom_site_label_D
_geom_hbond_atom_site_label_H
_geom_hbond_atom_site_label_A
_geom_hbond_distance_DH
_geom_hbond_distance_HA
_geom_hbond_distance_DA
_geom_hbond_angle_DHA
_geom_hbond_site_symmetry_A
O3W H3WB O6 0.90 1.93 2.802(12) 163.8 3_465
O3W H3WA O3 0.90 1.97 2.816(11) 156.2 .
O2W H2WB O3W 0.90 1.88 2.649(14) 141.7 4_665
O2W H2WA O9 0.90 1.73 2.444(12) 133.8 1_556
O1W H1WB O7 0.90 2.06 2.840(9) 144.4 4_655
O1W H1WA O6 0.90 1.79 2.624(10) 153.3 3_465
O5 H5C O2W 0.82 1.67 2.458(12) 159.8 2_764

loop_
_geom_torsion_atom_site_label_1
_geom_torsion_atom_site_label_2
_geom_torsion_atom_site_label_3
_geom_torsion_atom_site_label_4
_geom_torsion
_geom_torsion_site_symmetry_1
_geom_torsion_site_symmetry_2
_geom_torsion_site_symmetry_3
_geom_torsion_site_symmetry_4
_geom_torsion_publ_flag
N1 C1 C2 N2 41.9(9) . . . . ?
N2 C3 C4 N3 43.0(9) . . . . ?
N3 C5 C6 N1 42.6(10) . . . . ?
O3 P1 C7 N1 -139.9(5) . . . . ?
O2 P1 C7 N1 96.6(6) . . . . ?
O1 P1 C7 N1 -23.2(6) . . . . ?
O6 P2 C8 N2 96.4(6) . . . . ?
O4 P2 C8 N2 -27.2(6) . . . . ?
O5 P2 C8 N2 -140.7(6) . . . . ?
O9 P3 C9 N3 -148.6(6) . . . . ?
O8 P3 C9 N3 87.0(6) . . . . ?
O7 P3 C9 N3 -28.5(7) . . . . ?
C2 C1 N1 C7 100.8(8) . . . . ?
C2 C1 N1 C6 -136.1(7) . . . . ?
C2 C1 N1 Co1 -19.8(8) . . . . ?
P1 C7 N1 C1 -81.7(7) . . . . ?
P1 C7 N1 C6 156.0(6) . . . . ?
P1 C7 N1 Co1 39.4(6) . . . . ?
C5 C6 N1 C1 74.6(9) . . . . ?
C5 C6 N1 C7 -161.9(7) . . . . ?
C5 C6 N1 Co1 -43.7(8) . . . . ?
P2 C8 N2 C2 155.2(6) . . . . ?
P2 C8 N2 C3 -79.7(7) . . . . ?
P2 C8 N2 Co1 39.5(6) . . . . ?
C1 C2 N2 C8 -160.0(7) . . . . ?
C1 C2 N2 C3 74.9(9) . . . . ?
C1 C2 N2 Co1 -42.9(7) . . . . ?
C4 C3 N2 C8 98.7(8) . . . . ?
C4 C3 N2 C2 -136.3(7) . . . . ?
C4 C3 N2 Co1 -20.3(8) . . . . ?
C3 C4 N3 C9 -161.8(7) . . . . ?
C3 C4 N3 C5 73.6(8) . . . . ?
C3 C4 N3 Co1 -44.6(8) . . . . ?
P3 C9 N3 C4 156.9(5) . . . . ?
P3 C9 N3 C5 -79.2(7) . . . . ?
P3 C9 N3 Co1 40.5(7) . . . . ?
C6 C5 N3 C4 -137.6(7) . . . . ?
C6 C5 N3 C9 98.2(8) . . . . ?
C6 C5 N3 Co1 -20.9(9) . . . . ?
O3 P1 O1 Co1 112.9(4) . . . . ?
O2 P1 O1 Co1 -121.3(4) . . . . ?
C7 P1 O1 Co1 -3.3(5) . . . . ?
O3 P1 O2 Co2 -110.9(10) . . . . ?
O1 P1 O2 Co2 124.3(9) . . . . ?
C7 P1 O2 Co2 11.3(11) . . . . ?
O2 P1 O3 Co2 -116.3(5) . . . 4_654 ?
O1 P1 O3 Co2 9.8(5) . . . 4_654 ?
C7 P1 O3 Co2 121.1(4) . . . 4_654 ?
O6 P2 O4 Co1 -120.9(4) . . . . ?
O5 P2 O4 Co1 114.2(4) . . . . ?
C8 P2 O4 Co1 2.3(5) . . . . ?
O9 P3 O7 Co1 120.4(4) . . . . ?
O8 P3 O7 Co1 -111.2(4) . . . . ?
C9 P3 O7 Co1 3.7(5) . . . . ?
O9 P3 O8 Co2 -68.7(8) . . . 4_664 ?
O7 P3 O8 Co2 162.9(6) . . . 4_664 ?
C9 P3 O8 Co2 52.8(8) . . . 4_664 ?
